data_1504551
loop_
_publ_author_name
'Roy, Olivier'
'Faure, Sophie'
'Thery, Vincent'
'Didierjean, Claude'
'Taillefumier, Claude'

_publ_section_title
;
 Cyclic beta-peptoids.
;
_journal_issue 5
_journal_name_full 'Organic letters'
_journal_page_first 921
_journal_page_last 924
_journal_paper_doi 10.1021/ol7030763
_journal_volume 10
_journal_year 2008
_chemical_absolute_configuration syn
_chemical_compound_source 'synthesis as described'
_chemical_formula_moiety 'C24 H28 N4 O4'
_chemical_formula_sum 'C24 H28 N4 O4'
_chemical_formula_weight 436.5
_chemical_name_systematic
;
 ?
;
_space_group_IT_number 114
_symmetry_cell_setting tetragonal
_symmetry_Int_Tables_number 114
_symmetry_space_group_name_Hall 'P -4 2n'
_symmetry_space_group_name_H-M 'P -4 21 c'
_atom_sites_solution_hydrogens geom
_atom_sites_solution_primary direct
_atom_sites_solution_secondary difmap
_audit_creation_date 2007-11-08T13:49:35-00:00
_audit_creation_method 'WinGX routine CIF_UPDATE'
_cell_angle_alpha 90
_cell_angle_beta 90
_cell_angle_gamma 90
_cell_formula_units_Z 2
_cell_length_a 12.337(3)
_cell_length_b 12.337(3)
_cell_length_c 8.6191(18)
_cell_measurement_reflns_used 32823
_cell_measurement_temperature 100(2)
_cell_measurement_theta_max 30.79
_cell_measurement_theta_min 2.88
_cell_measurement_wavelength 0.71073
_cell_volume 1311.8(5)
_computing_molecular_graphics 'Ortep-3 for Windows (Farrugia, 1997)'
_computing_publication_material 'WinGX publication routines (Farrugia, 1999)'
_computing_structure_refinement 'SHELXL-97 (Sheldrick, 1997)'
_computing_structure_solution 'SIR92 (Altomare et al., 1999)'
_diffrn_ambient_temperature 293(2)
_diffrn_measured_fraction_theta_full 0.964
_diffrn_measured_fraction_theta_max 0.964
_diffrn_measurement_device_type 'Xcalibur Oxford Diffraction'
_diffrn_measurement_method \w
_diffrn_radiation_monochromator graphite
_diffrn_radiation_probe x-ray
_diffrn_radiation_type MoK\a
_diffrn_radiation_wavelength 0.71073
_diffrn_reflns_av_R_equivalents 0.0517
_diffrn_reflns_av_unetI/netI 0.0306
_diffrn_reflns_limit_h_max 17
_diffrn_reflns_limit_h_min -17
_diffrn_reflns_limit_k_max 17
_diffrn_reflns_limit_k_min -17
_diffrn_reflns_limit_l_max 12
_diffrn_reflns_limit_l_min -12
_diffrn_reflns_number 32823
_diffrn_reflns_theta_full 30.79
_diffrn_reflns_theta_max 30.79
_diffrn_reflns_theta_min 2.88
_exptl_absorpt_coefficient_mu 0.077
_exptl_absorpt_correction_type none
_exptl_crystal_colour colorless
_exptl_crystal_density_diffrn 1.105
_exptl_crystal_density_method 'not measured'
_exptl_crystal_description prism
_exptl_crystal_F_000 464
_exptl_crystal_size_max 0.1
_exptl_crystal_size_mid 0.1
_exptl_crystal_size_min 0.1
_refine_diff_density_max 0.242
_refine_diff_density_min -0.154
_refine_diff_density_rms 0.059
_refine_ls_extinction_method none
_refine_ls_goodness_of_fit_ref 1.013
_refine_ls_hydrogen_treatment constr
_refine_ls_matrix_type full
_refine_ls_number_parameters 73
_refine_ls_number_reflns 1136
_refine_ls_number_restraints 0
_refine_ls_restrained_S_all 1.013
_refine_ls_R_factor_all 0.0602
_refine_ls_R_factor_gt 0.0445
_refine_ls_shift/su_max 0
_refine_ls_shift/su_mean 0
_refine_ls_structure_factor_coef Fsqd
_refine_ls_weighting_details 'calc w=1/[\s^2^(Fo^2^)+(0.0825P)^2^+0.0000P] where P=(Fo^2^+2Fc^2^)/3'
_refine_ls_weighting_scheme calc
_refine_ls_wR_factor_gt 0.1112
_refine_ls_wR_factor_ref 0.1154
_reflns_number_gt 910
_reflns_number_total 1136
_reflns_threshold_expression >2sigma(I)
_cod_data_source_file ol7030763-file009.cif
_cod_data_source_block bpeptoid
_cod_database_code 1504551

loop_
_symmetry_equiv_pos_as_xyz
'x, y, z'
'-x, -y, z'
'x+1/2, -y+1/2, -z+1/2'
'-x+1/2, y+1/2, -z+1/2'
'y+1/2, x+1/2, z+1/2'
'-y+1/2, -x+1/2, z+1/2'
'-y, x, -z'
'y, -x, -z'

loop_
_atom_site_label
_atom_site_type_symbol
_atom_site_fract_x
_atom_site_fract_y
_atom_site_fract_z
_atom_site_U_iso_or_equiv
_atom_site_adp_type
_atom_site_occupancy
_atom_site_symmetry_multiplicity
_atom_site_calc_flag
_atom_site_refinement_flags
O1 O 0.78962(10) 0.25871(10) 0.15620(15) 0.0277(3) Uani 1 1 d .
N1 N 0.74496(11) 0.09170(11) 0.07174(16) 0.0191(3) Uani 1 1 d .
C2 C 0.90649(13) 0.18162(14) -0.0358(2) 0.0199(3) Uani 1 1 d .
H2A H 0.8862 0.2141 -0.1341 0.024 Uiso 1 1 calc R
H2B H 0.9297 0.1078 -0.0556 0.024 Uiso 1 1 calc R
C3 C 1.00020(14) 0.24583(13) 0.03594(18) 0.0189(3) Uani 1 1 d .
H3A H 0.975 0.3178 0.0636 0.023 Uiso 1 1 calc R
H3B H 1.0241 0.21 0.1301 0.023 Uiso 1 1 calc R
C1 C 0.80911(13) 0.18067(13) 0.0722(2) 0.0196(4) Uani 1 1 d .
C4 C 0.65130(13) 0.09032(16) 0.1760(2) 0.0253(4) Uani 1 1 d .
H4A H 0.6365 0.0161 0.2068 0.03 Uiso 1 1 calc R
H4B H 0.6686 0.1312 0.2689 0.03 Uiso 1 1 calc R
C5 C 0.55391(15) 0.13639(17) 0.1043(2) 0.0303(5) Uani 1 1 d .
C6 C 0.47511(15) 0.1728(2) 0.0462(3) 0.0389(5) Uani 1 1 d .
H6 H 0.4131 0.2014 0.0006 0.047 Uiso 1 1 calc R

loop_
_atom_site_aniso_label
_atom_site_aniso_U_11
_atom_site_aniso_U_22
_atom_site_aniso_U_33
_atom_site_aniso_U_23
_atom_site_aniso_U_13
_atom_site_aniso_U_12
O1 0.0301(7) 0.0233(6) 0.0297(7) -0.0066(6) 0.0087(5) 0.0033(5)
N1 0.0138(6) 0.0225(7) 0.0211(6) -0.0037(6) 0.0017(5) 0.0018(5)
C2 0.0196(8) 0.0205(7) 0.0195(7) -0.0014(7) 0.0036(7) 0.0012(6)
C3 0.0217(7) 0.0159(7) 0.0191(7) -0.0015(7) 0.0034(7) 0.0003(6)
C1 0.0180(8) 0.0199(8) 0.0210(8) 0.0013(7) 0.0002(7) 0.0046(6)
C4 0.0182(8) 0.0365(10) 0.0211(8) -0.0073(8) 0.0040(7) -0.0001(7)
C5 0.0200(9) 0.0445(12) 0.0264(9) -0.0136(9) 0.0059(7) -0.0021(8)
C6 0.0194(9) 0.0579(14) 0.0393(11) -0.0153(12) 0.0006(8) 0.0027(9)

loop_
_atom_type_symbol
_atom_type_description
_atom_type_scat_dispersion_real
_atom_type_scat_dispersion_imag
_atom_type_scat_source
C C 0.0033 0 'International Tables Vol C Tables 4.2.6.8 and 6.1.1.4'
H H 0 0 'International Tables Vol C Tables 4.2.6.8 and 6.1.1.4'
N N 0.0061 0 'International Tables Vol C Tables 4.2.6.8 and 6.1.1.4'
O O 0.0106 0 'International Tables Vol C Tables 4.2.6.8 and 6.1.1.4'

loop_
_geom_angle_atom_site_label_1
_geom_angle_atom_site_label_2
_geom_angle_atom_site_label_3
_geom_angle
_geom_angle_site_symmetry_1
_geom_angle_site_symmetry_3
C1 N1 C4 117.99(13) . .
C1 N1 C3 125.53(13) . 7_645
C4 N1 C3 116.16(13) . 7_645
C1 C2 C3 110.70(13) . .
N1 C3 C2 111.45(13) 8_665 .
O1 C1 N1 121.53(14) . .
O1 C1 C2 120.64(15) . .
N1 C1 C2 117.83(14) . .
C5 C4 N1 112.54(14) . .
C6 C5 C4 179.5(2) . .

loop_
_geom_bond_atom_site_label_1
_geom_bond_atom_site_label_2
_geom_bond_distance
_geom_bond_site_symmetry_2
O1 C1 1.228(2) .
N1 C1 1.353(2) .
N1 C4 1.464(2) .
N1 C3 1.466(2) 7_645
C2 C1 1.520(2) .
C2 C3 1.532(2) .
C3 N1 1.466(2) 8_665
C4 C5 1.466(3) .
C5 C6 1.182(3) .
